data_1560971
loop_
_publ_author_name
'Cramer, Alisha J.'
'Cole, Jacqueline M.'

_publ_section_title
;
 Host-guest prospects of neodymium and gadolinium ultraphosphate
 frameworks for nuclear waste storage: Multi-temperature topological
 analysis of nanoporous cages in RP5O14
;
_journal_name_full 'Journal of Solid State Chemistry'
_journal_page_first 250
_journal_page_last 257
_journal_paper_doi 10.1016/j.jssc.2018.07.020
_journal_volume 266
_journal_year 2018
_chemical_formula_sum 'Nd O14 P5'
_chemical_formula_weight 523.09
_space_group_IT_number 53
_space_group_name_Hall '-P 2ac 2'
_space_group_name_H-M_alt 'P m n a'
_symmetry_cell_setting orthorhombic
_symmetry_space_group_name_H-M 'P m n a'
_atom_sites_solution_hydrogens none
_atom_sites_solution_primary direct
_atom_sites_solution_secondary difmap
_audit_creation_method SHELXL-97
_cell_angle_alpha 90.00
_cell_angle_beta 90.00
_cell_angle_gamma 90.00
_cell_formula_units_Z 4
_cell_length_a 12.950(19)
_cell_length_b 8.756(13)
_cell_length_c 8.990(12)
_cell_measurement_reflns_used 512
_cell_measurement_temperature 400(2)
_cell_measurement_theta_max 28.28
_cell_measurement_theta_min 2.0
_cell_volume 1019(3)
_computing_cell_refinement
;
Rigaku CrystalClear-SM Expert 2.0
;
_computing_data_collection 'Rigaku CrystalClear-SM Expert 2.0'
_computing_data_reduction
;
Rigaku CrystalClear-SM Expert 2.0
;
_computing_molecular_graphics
;
SHELXTL-PLUS (Sheldrick, 1995)
;
_computing_publication_material 'SHELXL-97 (Sheldrick, 1997)'
_computing_structure_refinement 'SHELXL-97 (Sheldrick, 1997)'
_computing_structure_solution 'SHELXS-97 (Sheldrick, 1990)'
_diffrn_ambient_temperature 400(2)
_diffrn_measured_fraction_theta_full 0.890
_diffrn_measured_fraction_theta_max 0.890
_diffrn_measurement_device_type 'Rigaku Saturn 724+ CCD'
_diffrn_measurement_method '\w scans'
_diffrn_radiation_monochromator graphite
_diffrn_radiation_source 'fine-focus sealed tube'
_diffrn_radiation_type MoK\a
_diffrn_radiation_wavelength 0.71073
_diffrn_reflns_av_R_equivalents 0.0846
_diffrn_reflns_av_sigmaI/netI 0.0648
_diffrn_reflns_limit_h_max 9
_diffrn_reflns_limit_h_min -16
_diffrn_reflns_limit_k_max 11
_diffrn_reflns_limit_k_min -11
_diffrn_reflns_limit_l_max 11
_diffrn_reflns_limit_l_min -11
_diffrn_reflns_number 2769
_diffrn_reflns_theta_full 28.27
_diffrn_reflns_theta_max 28.27
_diffrn_reflns_theta_min 3.15
_diffrn_standards_decay_% 0
_diffrn_standards_interval_count 0
_diffrn_standards_interval_time 0
_diffrn_standards_number 0
_exptl_absorpt_coefficient_mu 5.966
_exptl_absorpt_correction_T_max 0.743
_exptl_absorpt_correction_T_min 0.317
_exptl_absorpt_correction_type empirical
_exptl_absorpt_process_details
;
T. Higashi, ABSCOR, empirical absorption correction
;
_exptl_crystal_colour purple
_exptl_crystal_density_diffrn 3.408
_exptl_crystal_density_method 'not measured'
_exptl_crystal_description plate
_exptl_crystal_F_000 988
_exptl_crystal_size_max 0.2
_exptl_crystal_size_mid 0.2
_exptl_crystal_size_min 0.05
_refine_diff_density_max 3.629
_refine_diff_density_min -2.197
_refine_diff_density_rms 0.351
_refine_ls_extinction_coef 0.0024(9)
_refine_ls_extinction_expression Fc^*^=kFc[1+0.001xFc^2^\l^3^/sin(2\q)]^-1/4^
_refine_ls_extinction_method SHELXL
_refine_ls_goodness_of_fit_ref 1.035
_refine_ls_hydrogen_treatment none
_refine_ls_matrix_type full
_refine_ls_number_parameters 99
_refine_ls_number_reflns 1178
_refine_ls_number_restraints 0
_refine_ls_restrained_S_all 1.035
_refine_ls_R_factor_all 0.0542
_refine_ls_R_factor_gt 0.0530
_refine_ls_shift/su_max 0.000
_refine_ls_shift/su_mean 0.000
_refine_ls_structure_factor_coef Fsqd
_refine_ls_weighting_details 'calc w=1/[\s^2^(Fo^2^)+(0.0821P)^2^+16.1428P] where P=(Fo^2^+2Fc^2^)/3'
_refine_ls_weighting_scheme calc
_refine_ls_wR_factor_gt 0.1401
_refine_ls_wR_factor_ref 0.1415
_reflns_number_gt 1121
_reflns_number_total 1178
_reflns_threshold_expression >2sigma(I)
_cod_data_source_file nd_013_400_l1.cif
_cod_data_source_block nd_013_400_l1
_cod_original_sg_symbol_H-M Pmna
_cod_database_code 1560971

loop_
_symmetry_equiv_pos_as_xyz
'x, y, z'
'-x+1/2, -y, z+1/2'
'-x+1/2, y, -z+1/2'
'x, -y, -z'
'-x, -y, -z'
'x-1/2, y, -z-1/2'
'x-1/2, -y, z-1/2'
'-x, y, z'

loop_
_atom_site_label
_atom_site_type_symbol
_atom_site_fract_x
_atom_site_fract_y
_atom_site_fract_z
_atom_site_U_iso_or_equiv
_atom_site_adp_type
_atom_site_occupancy
_atom_site_symmetry_multiplicity
_atom_site_calc_flag
_atom_site_refinement_flags
_atom_site_disorder_assembly
_atom_site_disorder_group
Nd1 Nd 0.5000 0.22317(6) 0.18980(5) 0.0103(3) Uani 1 2 d S . .
P1 P 0.66369(15) -0.2642(2) 0.4500(2) 0.0117(4) Uani 1 1 d . . .
P2 P 0.8249(2) -0.5000 0.5000 0.0114(5) Uani 1 2 d S . .
P3 P 0.5000 -0.1857(3) 0.2462(3) 0.0112(5) Uani 1 2 d S . .
P4 P 0.2951(2) 0.0000 0.0000 0.0137(5) Uani 1 2 d S . .
O1 O 0.5935(5) -0.2868(7) 0.3136(6) 0.0172(13) Uani 1 1 d . . .
O2 O 0.2174(5) -0.1083(8) 0.0859(6) 0.0284(14) Uani 1 1 d . . .
O3 O 0.5000 -0.0336(11) 0.3127(8) 0.0173(16) Uani 1 2 d S . .
O4 O 0.5000 0.2108(11) -0.0851(9) 0.0226(19) Uani 1 2 d S . .
O5 O 0.3486(5) 0.0858(7) 0.1167(6) 0.0215(12) Uani 1 1 d . . .
O6 O 0.6140(6) 0.2749(8) 0.4069(7) 0.0245(14) Uani 1 1 d . . .
O7 O 0.7451(5) -0.3892(8) 0.4177(6) 0.0227(13) Uani 1 1 d . . .
O8 O 0.3800(5) 0.4183(8) 0.1179(6) 0.0225(13) Uani 1 1 d . . .

loop_
_atom_site_aniso_label
_atom_site_aniso_U_11
_atom_site_aniso_U_22
_atom_site_aniso_U_33
_atom_site_aniso_U_23
_atom_site_aniso_U_13
_atom_site_aniso_U_12
Nd1 0.0078(4) 0.0136(4) 0.0094(3) 0.00004(17) 0.000 0.000
P1 0.0063(9) 0.0186(10) 0.0102(8) 0.0005(6) 0.0001(6) -0.0001(7)
P2 0.0089(11) 0.0129(12) 0.0124(10) 0.0006(9) 0.000 0.000
P3 0.0060(10) 0.0183(13) 0.0094(11) 0.0012(10) 0.000 0.000
P4 0.0093(12) 0.0184(13) 0.0133(11) -0.0003(9) 0.000 0.000
O1 0.008(3) 0.018(3) 0.025(3) -0.006(2) -0.006(2) 0.004(2)
O2 0.029(3) 0.034(4) 0.023(3) -0.010(3) 0.011(3) -0.017(3)
O3 0.013(4) 0.018(4) 0.021(4) 0.003(3) 0.000 0.000
O4 0.029(5) 0.031(5) 0.007(3) -0.005(3) 0.000 0.000
O5 0.020(3) 0.022(3) 0.022(3) -0.004(2) -0.001(2) -0.006(2)
O6 0.026(3) 0.033(4) 0.014(3) 0.002(2) -0.008(3) -0.005(3)
O7 0.018(3) 0.033(4) 0.017(3) -0.001(2) 0.002(2) 0.015(3)
O8 0.020(3) 0.028(3) 0.019(3) 0.003(2) -0.005(2) 0.001(2)

loop_
_atom_type_symbol
_atom_type_description
_atom_type_scat_dispersion_real
_atom_type_scat_dispersion_imag
_atom_type_scat_source
O O 0.0106 0.0060 'International Tables Vol C Tables 4.2.6.8 and 6.1.1.4'
P P 0.1023 0.0942 'International Tables Vol C Tables 4.2.6.8 and 6.1.1.4'
Nd Nd -0.1943 3.0179 'International Tables Vol C Tables 4.2.6.8 and 6.1.1.4'

loop_
_geom_angle_atom_site_label_1
_geom_angle_atom_site_label_2
_geom_angle_atom_site_label_3
_geom_angle
_geom_angle_site_symmetry_1
_geom_angle_site_symmetry_3
O5 Nd1 O5 110.1(3) . 8_655
O5 Nd1 O8 144.6(2) . 8_655
O5 Nd1 O8 75.7(2) 8_655 8_655
O5 Nd1 O8 75.7(2) . .
O5 Nd1 O8 144.6(2) 8_655 .
O8 Nd1 O8 80.8(3) 8_655 .
O5 Nd1 O4 72.75(18) . .
O5 Nd1 O4 72.75(18) 8_655 .
O8 Nd1 O4 76.2(2) 8_655 .
O8 Nd1 O4 76.2(2) . .
O5 Nd1 O6 142.5(2) . .
O5 Nd1 O6 79.7(2) 8_655 .
O8 Nd1 O6 72.4(2) 8_655 .
O8 Nd1 O6 117.8(2) . .
O4 Nd1 O6 142.33(18) . .
O5 Nd1 O6 79.7(2) . 8_655
O5 Nd1 O6 142.5(2) 8_655 8_655
O8 Nd1 O6 117.8(2) 8_655 8_655
O8 Nd1 O6 72.4(2) . 8_655
O4 Nd1 O6 142.33(18) . 8_655
O6 Nd1 O6 72.8(4) . 8_655
O5 Nd1 O3 70.72(19) . .
O5 Nd1 O3 70.72(19) 8_655 .
O8 Nd1 O3 139.30(16) 8_655 .
O8 Nd1 O3 139.30(16) . .
O4 Nd1 O3 113.7(3) . .
O6 Nd1 O3 79.5(2) . .
O6 Nd1 O3 79.5(2) 8_655 .
O6 P1 O1 116.0(4) 4_556 .
O6 P1 O7 115.2(4) 4_556 .
O1 P1 O7 99.3(3) . .
O6 P1 O2 116.0(4) 4_556 6_656
O1 P1 O2 102.1(3) . 6_656
O7 P1 O2 106.0(4) . 6_656
O8 P2 O8 121.7(5) 7_656 6_646
O8 P2 O7 110.7(4) 7_656 .
O8 P2 O7 106.0(3) 6_646 .
O8 P2 O7 106.0(3) 7_656 4_546
O8 P2 O7 110.7(4) 6_646 4_546
O7 P2 O7 99.4(5) . 4_546
O3 P3 O4 122.8(5) . 5_655
O3 P3 O1 110.3(3) . .
O4 P3 O1 106.7(3) 5_655 .
O3 P3 O1 110.3(3) . 8_655
O4 P3 O1 106.7(3) 5_655 8_655
O1 P3 O1 96.9(5) . 8_655
O5 P4 O5 123.5(5) . 4
O5 P4 O2 105.0(3) . .
O5 P4 O2 110.1(4) 4 .
O5 P4 O2 110.1(4) . 4
O5 P4 O2 105.0(3) 4 4
O2 P4 O2 101.1(6) . 4
P1 O1 P3 132.0(4) . .
P1 O2 P4 134.7(4) 6_556 .
P3 O3 Nd1 129.7(4) . .
P3 O4 Nd1 173.9(6) 5_655 .
P4 O5 Nd1 147.4(4) . .
P1 O6 Nd1 162.3(4) 4_556 .
P1 O7 P2 141.5(4) . .
P2 O8 Nd1 149.2(4) 6_566 .

loop_
_geom_bond_atom_site_label_1
_geom_bond_atom_site_label_2
_geom_bond_distance
_geom_bond_site_symmetry_2
Nd1 O5 2.392(6) .
Nd1 O5 2.392(6) 8_655
Nd1 O8 2.399(7) 8_655
Nd1 O8 2.399(7) .
Nd1 O4 2.473(9) .
Nd1 O6 2.488(7) .
Nd1 O6 2.488(7) 8_655
Nd1 O3 2.505(9) .
P1 O6 1.442(6) 4_556
P1 O1 1.539(6) .
P1 O7 1.547(6) .
P1 O2 1.566(7) 6_656
P2 O8 1.464(6) 7_656
P2 O8 1.464(6) 6_646
P2 O7 1.599(6) .
P2 O7 1.599(6) 4_546
P3 O3 1.460(9) .
P3 O4 1.466(8) 5_655
P3 O1 1.617(6) .
P3 O1 1.617(6) 8_655
P4 O5 1.465(6) .
P4 O5 1.465(6) 4
P4 O2 1.584(6) .
P4 O2 1.584(6) 4
O2 P1 1.566(7) 6_556
O4 P3 1.466(8) 5_655
O6 P1 1.442(6) 4_556
O8 P2 1.464(6) 6_566

_cod_database_fobs_code 1560971
